data_4124052
loop_
_publ_author_name
'Foster, M.D.'
'Friedrichs, O.D.'
'Bell, R.G.'
'Paz, F.A.A.'
'Klinowski, J.'

_publ_section_title
;
 Chemical evaluation of hypothetical uninodal zeolites
;
_journal_name_full 'Journal of the American Chemical Society'
_journal_page_first 9769
_journal_page_last 9775
_journal_paper_doi 10.1021/ja037334j
_journal_volume 126
_journal_year 2004
_chemical_formula_sum 'O2 Si'
_chemical_name_systematic 'Si O2'
_space_group_IT_number 98
_symmetry_space_group_name_Hall 'I 4bw 2bw'
_symmetry_space_group_name_H-M 'I 41 2 2'
_cell_angle_alpha 90
_cell_angle_beta 90
_cell_angle_gamma 90
_cell_formula_units_Z 8
_cell_length_a 5.51504
_cell_length_b 5.51504
_cell_length_c 11.0895
_cell_volume 337.295
_citation_journal_id_ASTM JACSAT
_cod_data_source_file Foster_JACSAT_2004_518.cif
_cod_data_source_block O2Si1
_cod_original_cell_volume 337.2945
_cod_original_formula_sum 'O2 Si1'
_cod_struct_determination_method theoretical
_cod_database_code 4124052

loop_
_symmetry_equiv_pos_as_xyz
x,y,z
-y,x+1/2,z+1/4
-x+1/2,-y+1/2,z+1/2
y+1/2,-x,z+3/4
x,-y+1/2,-z+1/4
y+1/2,x+1/2,-z+1/2
-x+1/2,y,-z+3/4
-y,-x,-z
x+1/2,y+1/2,z+1/2
-y+1/2,x+1,z+3/4
-x+1,-y+1,z+1
y+1,-x+1/2,z+5/4
x+1/2,-y+1,-z+3/4
y+1,x+1,-z+1
-x+1,y+1/2,-z+5/4
-y+1/2,-x+1/2,-z+1/2

loop_
_atom_site_label
_atom_site_type_symbol
_atom_site_fract_x
_atom_site_fract_y
_atom_site_fract_z
_atom_site_occupancy
_atom_site_U_iso_or_equiv
O2 O-2 0.79068 0.20932 0.5 1 0.0
Si1 Si+4 0.75 0.35976 0.375 1 0.0
O1 O-2 0 0 0.89119 1 0.0
